data_7121615
loop_
_publ_author_name
'Jian, Zhongbao'
'Daniliuc, Constantin G.'
'Kehr, Gerald'
'Erker, Gerhard'

_publ_section_title
;
 Zirconocene mediated acetylboron chemistry.
;
_journal_issue 45
_journal_name_full 'Chemical communications (Cambridge, England)'
_journal_page_first 5724
_journal_page_last 5727
_journal_paper_doi 10.1039/c8cc02680g
_journal_volume 54
_journal_year 2018
_chemical_formula_sum 'C43 H45 B F10 O2 Zr'
_chemical_formula_weight 885.82
_space_group_crystal_system triclinic
_space_group_IT_number 2
_space_group_name_Hall '-P 1'
_space_group_name_H-M_alt 'P -1'
_symmetry_space_group_name_Hall '-P 1'
_symmetry_space_group_name_H-M 'P -1'
_atom_sites_solution_hydrogens mixed
_audit_update_record
;
2018-03-27 deposited with the CCDC.
2018-05-08 downloaded from the CCDC.
;
_cell_angle_alpha 71.1900(10)
_cell_angle_beta 82.820(2)
_cell_angle_gamma 69.877(2)
_cell_formula_units_Z 2
_cell_length_a 9.9866(5)
_cell_length_b 13.5663(6)
_cell_length_c 17.4676(7)
_cell_measurement_reflns_used 9874
_cell_measurement_temperature 104.(2)
_cell_measurement_theta_max 27.4286
_cell_measurement_theta_min 2.4803
_cell_volume 2103.13(17)
_computing_cell_refinement 'SAINT V8.37A (Bruker AXS Inc., 2015)'
_computing_data_collection
;

APEX3 v2016.1-0 (Bruker AXS Inc., 2016)
;
_computing_data_reduction 'SAINT V8.37A (Bruker AXS Inc., 2015)'
_computing_molecular_graphics 'XP (Sheldrick, 2014)'
_computing_publication_material 'SHELXL-2014/7 (Sheldrick, 2014)'
_computing_structure_refinement 'SHELXL-2014/7 (Sheldrick, 2014)'
_computing_structure_solution 'SHELXL-2014/7 (Sheldrick, 2014)'
_diffrn_ambient_temperature 104.(2)
_diffrn_detector_area_resol_mean 10.4167
_diffrn_measured_fraction_theta_full 0.998
_diffrn_measured_fraction_theta_max 0.998
_diffrn_measurement_device_type 'Bruker D8 Venture PHOTON 100 CMOS'
_diffrn_measurement_method 'omega and phi scans'
_diffrn_radiation_monochromator 'MX mirror'
_diffrn_radiation_type 'Mo K\a'
_diffrn_radiation_wavelength 0.71073
_diffrn_reflns_av_R_equivalents 0.0611
_diffrn_reflns_av_unetI/netI 0.0428
_diffrn_reflns_limit_h_max 12
_diffrn_reflns_limit_h_min -12
_diffrn_reflns_limit_k_max 16
_diffrn_reflns_limit_k_min -16
_diffrn_reflns_limit_l_max 19
_diffrn_reflns_limit_l_min -21
_diffrn_reflns_number 42813
_diffrn_reflns_theta_full 26.37
_diffrn_reflns_theta_max 26.37
_diffrn_reflns_theta_min 2.32
_diffrn_source 'Mo ImS'
_diffrn_source_type 'micro focus tube'
_exptl_absorpt_coefficient_mu 0.340
_exptl_absorpt_correction_T_max 0.96
_exptl_absorpt_correction_T_min 0.81
_exptl_absorpt_correction_type multi-scan
_exptl_absorpt_process_details
;
Bruker AXS (2014). SADABS, Version 2014/5, Bruker AXS Inc., Madison, Wisconsin,
USA.
;
_exptl_crystal_colour yellow
_exptl_crystal_density_diffrn 1.399
_exptl_crystal_density_method 'not measured'
_exptl_crystal_description prism
_exptl_crystal_F_000 908
_exptl_crystal_size_max 0.403
_exptl_crystal_size_mid 0.144
_exptl_crystal_size_min 0.129
_refine_diff_density_max 0.562
_refine_diff_density_min -0.597
_refine_ls_extinction_method none
_refine_ls_goodness_of_fit_ref 1.032
_refine_ls_hydrogen_treatment mixed
_refine_ls_matrix_type full
_refine_ls_number_parameters 532
_refine_ls_number_reflns 8592
_refine_ls_number_restraints 0
_refine_ls_restrained_S_all 1.032
_refine_ls_R_factor_all 0.0546
_refine_ls_R_factor_gt 0.0389
_refine_ls_shift/su_max 0.002
_refine_ls_shift/su_mean 0.000
_refine_ls_structure_factor_coef Fsqd
_refine_ls_weighting_details 'w=1/[\s^2^(Fo^2^)+(0.0265P)^2^+2.4269P] where P=(Fo^2^+2Fc^2^)/3'
_refine_ls_weighting_scheme calc
_refine_ls_wR_factor_gt 0.0824
_refine_ls_wR_factor_ref 0.0887
_reflns_number_gt 6991
_reflns_number_total 8592
_reflns_threshold_expression 'I > 2\s(I)'
_cod_data_source_file c8cc02680g2.cif
_cod_data_source_block erk8818
_cod_depositor_comments 'Adding full bibliography for 7121612--7121615.cif.'
_cod_database_code 7121615

loop_
_space_group_symop_operation_xyz
'x, y, z'
'-x, -y, -z'

loop_
_atom_site_type_symbol
_atom_site_label
_atom_site_fract_x
_atom_site_fract_y
_atom_site_fract_z
_atom_site_U_iso_or_equiv
_atom_site_adp_type
_atom_site_calc_flag
_atom_site_refinement_flags_adp
_atom_site_refinement_flags_posn
_atom_site_occupancy
Zr Zr1 0.54357(3) 0.33233(2) 0.80772(2) 0.02079(7) Uani d . . 1
B B1 0.5531(3) 0.6842(2) 0.69290(16) 0.0195(5) Uani d . . 1
H H1 0.580(3) 0.659(2) 0.7569(15) 0.021(6) Uiso d . . 1
C C1 0.6156(3) 0.3045(2) 0.66834(14) 0.0285(6) Uani d . . 1
O O1 0.68966(19) 0.31498(14) 0.88238(10) 0.0278(4) Uani d . . 1
C C2 0.5487(3) 0.2256(2) 0.70947(15) 0.0311(6) Uani d . . 1
O O2 0.52553(17) 0.49662(13) 0.72973(9) 0.0208(4) Uani d . . 1
C C3 0.6370(3) 0.1505(2) 0.77671(15) 0.0342(7) Uani d . . 1
C C4 0.7593(3) 0.1821(2) 0.77417(15) 0.0336(7) Uani d . . 1
C C5 0.7433(3) 0.2794(2) 0.70907(15) 0.0291(6) Uani d . . 1
C C6 0.3056(3) 0.2919(2) 0.85523(16) 0.0310(6) Uani d . . 1
C C7 0.3845(3) 0.2648(2) 0.92521(15) 0.0309(6) Uani d . . 1
C C8 0.3933(3) 0.3633(2) 0.93277(14) 0.0266(6) Uani d . . 1
C C9 0.3252(3) 0.45137(19) 0.86555(14) 0.0240(5) Uani d . . 1
C C10 0.2697(3) 0.4067(2) 0.81725(15) 0.0276(6) Uani d . . 1
C C11 0.5708(3) 0.3882(2) 0.58804(15) 0.0371(7) Uani d . . 1
H H11A 0.6211 0.3575 0.5448 0.056 Uiso calc U R 1
H H11B 0.5943 0.4541 0.5844 0.056 Uiso calc U R 1
H H11C 0.4678 0.4079 0.5824 0.056 Uiso calc U R 1
C C12 0.4297(4) 0.2099(3) 0.67555(18) 0.0459(8) Uani d . . 1
H H12A 0.3499 0.279 0.6624 0.069 Uiso calc U R 1
H H12B 0.3981 0.1524 0.7156 0.069 Uiso calc U R 1
H H12C 0.4633 0.188 0.6264 0.069 Uiso calc U R 1
C C13 0.6205(4) 0.0421(2) 0.82831(19) 0.0495(9) Uani d . . 1
H H13A 0.6626 -0.0133 0.7998 0.074 Uiso calc U R 1
H H13B 0.5189 0.051 0.8389 0.074 Uiso calc U R 1
H H13C 0.6692 0.0183 0.8797 0.074 Uiso calc U R 1
C C14 0.8890(3) 0.1207(3) 0.82567(18) 0.0484(9) Uani d . . 1
H H14A 0.8697 0.062 0.871 0.073 Uiso calc U R 1
H H14B 0.9129 0.1715 0.8465 0.073 Uiso calc U R 1
H H14C 0.9692 0.0886 0.7931 0.073 Uiso calc U R 1
C C15 0.8532(3) 0.3376(2) 0.68296(18) 0.0388(7) Uani d . . 1
H H15A 0.9027 0.3302 0.7306 0.058 Uiso calc U R 1
H H15B 0.806 0.4157 0.6556 0.058 Uiso calc U R 1
H H15C 0.9224 0.3047 0.6458 0.058 Uiso calc U R 1
C C16 0.2335(4) 0.2193(3) 0.83975(19) 0.0437(8) Uani d . . 1
H H16A 0.1513 0.2176 0.8766 0.066 Uiso calc U R 1
H H16B 0.301 0.1446 0.8489 0.066 Uiso calc U R 1
H H16C 0.2012 0.2486 0.7837 0.066 Uiso calc U R 1
C C17 0.4179(4) 0.1544(2) 0.98963(17) 0.0452(8) Uani d . . 1
H H17A 0.4572 0.1584 1.0368 0.068 Uiso calc U R 1
H H17B 0.4879 0.0982 0.9683 0.068 Uiso calc U R 1
H H17C 0.3304 0.1351 1.0056 0.068 Uiso calc U R 1
C C18 0.4559(3) 0.3756(2) 1.00161(16) 0.0366(7) Uani d . . 1
H H18A 0.3802 0.4195 1.03 0.055 Uiso calc U R 1
H H18B 0.5275 0.4126 0.9805 0.055 Uiso calc U R 1
H H18C 0.501 0.3027 1.0392 0.055 Uiso calc U R 1
C C19 0.3017(3) 0.5705(2) 0.85507(16) 0.0285(6) Uani d . . 1
H H19A 0.2524 0.616 0.8042 0.043 Uiso calc U R 1
H H19B 0.394 0.5816 0.8539 0.043 Uiso calc U R 1
H H19C 0.2435 0.5915 0.9003 0.043 Uiso calc U R 1
C C20 0.1678(3) 0.4694(3) 0.74858(18) 0.0402(7) Uani d . . 1
H H20A 0.0764 0.4559 0.7642 0.06 Uiso calc U R 1
H H20B 0.2073 0.445 0.701 0.06 Uiso calc U R 1
H H20C 0.1529 0.5482 0.7356 0.06 Uiso calc U R 1
C C21 0.7925(3) 0.3026(2) 0.93228(14) 0.0274(6) Uani d . . 1
C C22 0.8380(3) 0.2084(2) 0.99950(15) 0.0328(6) Uani d . . 1
C C23 0.9417(3) 0.2039(2) 1.04878(15) 0.0372(7) Uani d . . 1
H H23 0.9724 0.1408 1.0944 0.045 Uiso calc U R 1
C C24 1.0017(3) 0.2855(2) 1.03508(15) 0.0337(7) Uani d . . 1
C C25 0.9559(3) 0.3768(2) 0.96669(15) 0.0298(6) Uani d . . 1
H H25 0.997 0.4339 0.9547 0.036 Uiso calc U R 1
C C26 0.8527(3) 0.3868(2) 0.91583(14) 0.0255(6) Uani d . . 1
C C27 0.7766(4) 0.1154(2) 1.01989(17) 0.0458(8) Uani d . . 1
H H27A 0.7134 0.1282 0.9766 0.069 Uiso calc U R 1
H H27B 0.7223 0.1119 1.0709 0.069 Uiso calc U R 1
H H27C 0.8543 0.0457 1.0254 0.069 Uiso calc U R 1
C C28 1.1040(3) 0.2816(3) 1.09291(17) 0.0440(8) Uani d . . 1
H H28A 1.1742 0.3159 1.0627 0.066 Uiso calc U R 1
H H28B 1.1531 0.2048 1.1229 0.066 Uiso calc U R 1
H H28C 1.0514 0.3216 1.1309 0.066 Uiso calc U R 1
C C29 0.7998(3) 0.4880(2) 0.84559(15) 0.0303(6) Uani d . . 1
H H29A 0.85 0.5397 0.8431 0.046 Uiso calc U R 1
H H29B 0.6972 0.5228 0.8524 0.046 Uiso calc U R 1
H H29C 0.8178 0.4678 0.7953 0.046 Uiso calc U R 1
C C30 0.4833(2) 0.59530(19) 0.68639(13) 0.0196(5) Uani d . . 1
C C31 0.3608(3) 0.6308(2) 0.63203(15) 0.0258(5) Uani d . . 1
H H31A 0.3388 0.5661 0.6313 0.039 Uiso calc U R 1
H H31B 0.3858 0.6692 0.5771 0.039 Uiso calc U R 1
H H31C 0.2774 0.6804 0.6519 0.039 Uiso calc U R 1
C C41 0.7026(3) 0.67805(19) 0.64048(15) 0.0258(6) Uani d . . 1
C C42 0.7397(3) 0.6437(2) 0.57202(16) 0.0302(6) Uani d . . 1
F F42 0.64737(17) 0.61321(13) 0.54179(9) 0.0356(4) Uani d . . 1
C C43 0.8679(3) 0.6381(2) 0.53018(18) 0.0442(8) Uani d . . 1
F F43 0.8947(2) 0.60468(15) 0.46368(11) 0.0610(6) Uani d . . 1
C C44 0.9656(3) 0.6688(3) 0.5562(2) 0.0510(10) Uani d . . 1
F F44 1.09218(19) 0.66387(18) 0.51790(15) 0.0800(8) Uani d . . 1
C C45 0.9327(3) 0.7077(2) 0.6224(2) 0.0485(9) Uani d . . 1
F F45 1.02617(19) 0.74191(16) 0.64795(16) 0.0727(7) Uani d . . 1
C C46 0.8038(3) 0.7113(2) 0.66279(17) 0.0330(6) Uani d . . 1
F F46 0.77802(17) 0.75141(13) 0.72684(11) 0.0422(4) Uani d . . 1
C C51 0.4437(2) 0.81101(19) 0.66666(13) 0.0183(5) Uani d . . 1
C C52 0.3788(3) 0.86297(19) 0.72460(13) 0.0214(5) Uani d . . 1
F F52 0.39622(17) 0.80751(12) 0.80441(8) 0.0330(4) Uani d . . 1
C C53 0.2956(3) 0.9719(2) 0.70657(15) 0.0273(6) Uani d . . 1
F F53 0.2368(2) 1.01742(13) 0.76630(10) 0.0453(4) Uani d . . 1
C C54 0.2719(3) 1.0357(2) 0.62713(16) 0.0271(6) Uani d . . 1
F F54 0.19016(18) 1.14189(12) 0.60913(10) 0.0418(4) Uani d . . 1
C C55 0.3334(3) 0.9883(2) 0.56723(14) 0.0243(5) Uani d . . 1
F F55 0.31114(17) 1.04986(12) 0.48896(9) 0.0348(4) Uani d . . 1
C C56 0.4153(2) 0.87926(19) 0.58785(13) 0.0195(5) Uani d . . 1
F F56 0.47166(16) 0.83816(12) 0.52524(8) 0.0293(3) Uani d . . 1

loop_
_atom_site_aniso_label
_atom_site_aniso_U_11
_atom_site_aniso_U_22
_atom_site_aniso_U_33
_atom_site_aniso_U_12
_atom_site_aniso_U_13
_atom_site_aniso_U_23
Zr1 0.03325(14) 0.01192(11) 0.01186(11) -0.00397(9) 0.00726(9) -0.00297(8)
B1 0.0194(13) 0.0153(13) 0.0174(13) -0.0016(11) -0.0002(10) -0.0010(10)
C1 0.0496(17) 0.0194(13) 0.0154(11) -0.0095(12) 0.0115(11) -0.0098(10)
O1 0.0363(10) 0.0230(9) 0.0151(8) -0.0022(8) 0.0011(7) -0.0024(7)
C2 0.0528(18) 0.0228(13) 0.0216(12) -0.0147(13) 0.0135(12) -0.0142(11)
O2 0.0266(9) 0.0157(8) 0.0156(8) -0.0039(7) 0.0073(7) -0.0047(6)
C3 0.0584(19) 0.0155(12) 0.0215(13) -0.0059(12) 0.0152(12) -0.0085(10)
C4 0.0457(17) 0.0208(13) 0.0226(13) 0.0015(12) 0.0129(12) -0.0094(11)
C5 0.0446(16) 0.0216(13) 0.0180(12) -0.0071(12) 0.0149(11) -0.0113(10)
C6 0.0443(17) 0.0244(14) 0.0274(13) -0.0183(12) 0.0187(12) -0.0111(11)
C7 0.0470(17) 0.0187(13) 0.0208(13) -0.0092(12) 0.0178(11) -0.0062(10)
C8 0.0368(15) 0.0211(13) 0.0182(12) -0.0074(11) 0.0134(10) -0.0083(10)
C9 0.0280(13) 0.0174(12) 0.0227(12) -0.0060(10) 0.0136(10) -0.0076(10)
C10 0.0310(14) 0.0242(13) 0.0251(13) -0.0118(11) 0.0109(11) -0.0052(10)
C11 0.065(2) 0.0281(14) 0.0162(12) -0.0133(14) 0.0055(12) -0.0075(11)
C12 0.071(2) 0.0453(18) 0.0355(16) -0.0320(17) 0.0189(15) -0.0242(14)
C13 0.080(2) 0.0166(14) 0.0400(17) -0.0112(15) 0.0266(16) -0.0084(12)
C14 0.053(2) 0.0322(16) 0.0359(16) 0.0134(14) 0.0070(14) -0.0108(13)
C15 0.0442(17) 0.0361(16) 0.0360(15) -0.0130(14) 0.0213(13) -0.0187(13)
C16 0.060(2) 0.0394(17) 0.0427(17) -0.0301(16) 0.0252(15) -0.0219(14)
C17 0.069(2) 0.0224(15) 0.0324(15) -0.0125(14) 0.0243(15) -0.0040(12)
C18 0.0514(18) 0.0328(15) 0.0212(13) -0.0085(14) 0.0098(12) -0.0114(12)
C19 0.0341(15) 0.0170(12) 0.0293(13) -0.0063(11) 0.0138(11) -0.0078(10)
C20 0.0355(17) 0.0428(18) 0.0399(16) -0.0171(14) 0.0026(13) -0.0058(14)
C21 0.0329(14) 0.0239(13) 0.0120(11) 0.0063(11) 0.0016(10) -0.0050(10)
C22 0.0454(17) 0.0217(13) 0.0155(12) 0.0044(12) 0.0026(11) -0.0022(10)
C23 0.0471(18) 0.0264(14) 0.0142(12) 0.0152(13) -0.0035(11) -0.0025(11)
C24 0.0348(15) 0.0303(15) 0.0199(13) 0.0128(12) -0.0034(11) -0.0103(11)
C25 0.0315(15) 0.0286(14) 0.0190(12) 0.0036(11) 0.0011(10) -0.0084(11)
C26 0.0285(14) 0.0218(13) 0.0145(11) 0.0054(11) 0.0010(10) -0.0051(10)
C27 0.065(2) 0.0305(16) 0.0246(14) -0.0038(15) -0.0014(14) 0.0023(12)
C28 0.0413(18) 0.0459(18) 0.0283(15) 0.0129(14) -0.0123(12) -0.0142(13)
C29 0.0390(16) 0.0229(13) 0.0192(12) -0.0002(12) -0.0048(11) -0.0022(10)
C30 0.0215(12) 0.0189(12) 0.0135(11) -0.0032(10) 0.0080(9) -0.0053(9)
C31 0.0291(14) 0.0231(13) 0.0269(13) -0.0104(11) -0.0011(10) -0.0072(10)
C41 0.0201(13) 0.0145(12) 0.0287(13) -0.0002(10) 0.0001(10) 0.0061(10)
C42 0.0251(14) 0.0186(13) 0.0284(14) 0.0008(11) 0.0067(11) 0.0060(10)
F42 0.0399(9) 0.0320(9) 0.0278(8) -0.0067(7) 0.0114(7) -0.0092(7)
C43 0.0304(16) 0.0274(15) 0.0396(17) 0.0066(13) 0.0136(13) 0.0137(13)
F43 0.0542(12) 0.0447(11) 0.0408(10) 0.0113(9) 0.0287(9) 0.0038(8)
C44 0.0222(16) 0.0335(17) 0.063(2) 0.0020(13) 0.0147(15) 0.0139(16)
F44 0.0262(10) 0.0669(14) 0.0984(17) -0.0044(9) 0.0286(10) 0.0166(12)
C45 0.0173(14) 0.0266(16) 0.081(3) -0.0088(12) -0.0083(15) 0.0158(16)
F45 0.0261(10) 0.0469(12) 0.130(2) -0.0179(9) -0.0074(11) 0.0016(12)
C46 0.0260(14) 0.0199(13) 0.0415(16) -0.0048(11) -0.0073(12) 0.0058(12)
F46 0.0350(9) 0.0309(9) 0.0593(11) -0.0147(7) -0.0140(8) -0.0021(8)
C51 0.0189(12) 0.0169(11) 0.0187(11) -0.0067(9) -0.0022(9) -0.0031(9)
C52 0.0263(13) 0.0205(12) 0.0155(11) -0.0083(10) -0.0007(9) -0.0017(9)
F52 0.0511(10) 0.0257(8) 0.0147(7) -0.0065(7) 0.0025(6) -0.0038(6)
C53 0.0343(15) 0.0211(13) 0.0252(13) -0.0056(11) 0.0039(11) -0.0104(10)
F53 0.0653(12) 0.0276(9) 0.0351(9) -0.0021(8) 0.0107(8) -0.0170(7)
C54 0.0263(14) 0.0131(12) 0.0357(14) -0.0004(10) -0.0052(11) -0.0040(10)
F54 0.0482(10) 0.0157(8) 0.0471(10) 0.0052(7) -0.0068(8) -0.0048(7)
C55 0.0291(14) 0.0190(12) 0.0212(12) -0.0082(11) -0.0069(10) 0.0016(10)
F55 0.0474(10) 0.0232(8) 0.0235(8) -0.0077(7) -0.0120(7) 0.0066(6)
C56 0.0218(12) 0.0193(12) 0.0173(11) -0.0073(10) 0.0004(9) -0.0050(9)
F56 0.0396(9) 0.0260(8) 0.0164(7) -0.0049(7) 0.0017(6) -0.0053(6)

loop_
_atom_type_symbol
_atom_type_description
_atom_type_scat_dispersion_real
_atom_type_scat_dispersion_imag
_atom_type_scat_source
C C 0.0033 0.0016 'International Tables Vol C Tables 4.2.6.8 and 6.1.1.4'
H H 0.0000 0.0000 'International Tables Vol C Tables 4.2.6.8 and 6.1.1.4'
B B 0.0013 0.0007 'International Tables Vol C Tables 4.2.6.8 and 6.1.1.4'
O O 0.0106 0.0060 'International Tables Vol C Tables 4.2.6.8 and 6.1.1.4'
F F 0.0171 0.0103 'International Tables Vol C Tables 4.2.6.8 and 6.1.1.4'
Zr Zr -2.9673 0.5597 'International Tables Vol C Tables 4.2.6.8 and 6.1.1.4'

loop_
_geom_angle_atom_site_label_1
_geom_angle_atom_site_label_2
_geom_angle_atom_site_label_3
_geom_angle
O1 Zr1 O2 98.96(7)
O1 Zr1 C3 101.75(9)
O2 Zr1 C3 129.91(7)
O1 Zr1 C5 88.28(8)
O2 Zr1 C5 82.26(7)
C3 Zr1 C5 53.61(9)
O1 Zr1 C9 99.43(8)
O2 Zr1 C9 77.30(7)
C3 Zr1 C9 141.27(9)
C5 Zr1 C9 159.02(8)
O1 Zr1 C8 77.95(8)
O2 Zr1 C8 104.16(7)
C3 Zr1 C8 124.52(8)
C5 Zr1 C8 165.51(9)
C9 Zr1 C8 32.23(8)
O1 Zr1 C7 92.07(8)
O2 Zr1 C7 130.71(7)
C3 Zr1 C7 93.58(8)
C5 Zr1 C7 146.34(8)
C9 Zr1 C7 53.47(8)
C8 Zr1 C7 32.18(8)
O1 Zr1 C1 120.62(8)
O2 Zr1 C1 76.75(7)
C3 Zr1 C1 53.44(8)
C5 Zr1 C1 32.40(9)
C9 Zr1 C1 134.87(9)
C8 Zr1 C1 161.27(9)
C7 Zr1 C1 135.54(9)
O1 Zr1 C4 77.57(8)
O2 Zr1 C4 113.74(7)
C3 Zr1 C4 32.33(10)
C5 Zr1 C4 32.16(8)
C9 Zr1 C4 168.80(8)
C8 Zr1 C4 137.37(8)
C7 Zr1 C4 115.55(8)
C1 Zr1 C4 53.27(9)
O1 Zr1 C2 131.05(8)
O2 Zr1 C2 103.94(7)
C3 Zr1 C2 32.76(9)
C5 Zr1 C2 53.59(9)
C9 Zr1 C2 127.42(9)
C8 Zr1 C2 134.51(9)
C7 Zr1 C2 104.10(8)
C1 Zr1 C2 31.92(8)
C4 Zr1 C2 53.68(10)
O1 Zr1 C10 130.14(8)
O2 Zr1 C10 84.93(7)
C3 Zr1 C10 113.44(9)
C5 Zr1 C10 141.03(9)
C9 Zr1 C10 32.63(8)
C8 Zr1 C10 53.32(9)
C7 Zr1 C10 53.07(8)
C1 Zr1 C10 108.72(9)
C4 Zr1 C10 145.48(9)
C2 Zr1 C10 94.82(9)
O1 Zr1 C6 123.87(8)
O2 Zr1 C6 116.30(8)
C3 Zr1 C6 88.08(9)
C5 Zr1 C6 136.02(9)
C9 Zr1 C6 53.23(8)
C8 Zr1 C6 52.87(8)
C7 Zr1 C6 31.84(9)
C1 Zr1 C6 109.53(9)
C4 Zr1 C6 119.44(9)
C2 Zr1 C6 82.64(8)
C10 Zr1 C6 31.76(8)
C30 B1 C51 113.2(2)
C30 B1 C41 112.4(2)
C51 B1 C41 109.43(19)
C30 B1 H1 104.9(13)
C51 B1 H1 109.5(13)
C41 B1 H1 107.1(13)
C2 C1 C5 108.6(2)
C2 C1 C11 124.6(3)
C5 C1 C11 126.1(2)
C2 C1 Zr1 74.18(13)
C5 C1 Zr1 72.76(13)
C11 C1 Zr1 126.79(17)
C21 O1 Zr1 178.62(15)
C1 C2 C3 107.1(3)
C1 C2 C12 124.1(3)
C3 C2 C12 127.2(3)
C1 C2 Zr1 73.90(14)
C3 C2 Zr1 72.32(14)
C12 C2 Zr1 130.61(19)
C30 O2 Zr1 166.12(16)
C4 C3 C2 108.3(2)
C4 C3 C13 125.1(3)
C2 C3 C13 125.0(3)
C4 C3 Zr1 75.12(15)
C2 C3 Zr1 74.92(14)
C13 C3 Zr1 127.22(17)
C5 C4 C3 107.6(3)
C5 C4 C14 124.8(3)
C3 C4 C14 127.4(3)
C5 C4 Zr1 72.76(14)
C3 C4 Zr1 72.55(14)
C14 C4 Zr1 124.02(18)
C4 C5 C1 108.3(2)
C4 C5 C15 124.6(3)
C1 C5 C15 126.7(2)
C4 C5 Zr1 75.08(14)
C1 C5 Zr1 74.84(14)
C15 C5 Zr1 121.49(16)
C7 C6 C10 108.2(2)
C7 C6 C16 124.4(2)
C10 C6 C16 124.7(3)
C7 C6 Zr1 72.58(15)
C10 C6 Zr1 73.15(14)
C16 C6 Zr1 134.83(18)
C6 C7 C8 108.2(2)
C6 C7 C17 123.5(3)
C8 C7 C17 126.6(3)
C6 C7 Zr1 75.58(14)
C8 C7 Zr1 73.83(13)
C17 C7 Zr1 128.43(19)
C9 C8 C7 108.2(2)
C9 C8 C18 124.8(2)
C7 C8 C18 126.9(2)
C9 C8 Zr1 73.29(13)
C7 C8 Zr1 73.99(13)
C18 C8 Zr1 121.19(18)
C8 C9 C10 107.6(2)
C8 C9 C19 124.3(2)
C10 C9 C19 127.7(2)
C8 C9 Zr1 74.48(13)
C10 C9 Zr1 74.88(14)
C19 C9 Zr1 122.37(15)
C6 C10 C9 107.7(2)
C6 C10 C20 124.1(3)
C9 C10 C20 127.2(2)
C6 C10 Zr1 75.08(15)
C9 C10 Zr1 72.50(14)
C20 C10 Zr1 127.20(17)
C1 C11 H11A 109.5
C1 C11 H11B 109.5
H11A C11 H11B 109.5
C1 C11 H11C 109.5
H11A C11 H11C 109.5
H11B C11 H11C 109.5
C2 C12 H12A 109.5
C2 C12 H12B 109.5
H12A C12 H12B 109.5
C2 C12 H12C 109.5
H12A C12 H12C 109.5
H12B C12 H12C 109.5
C3 C13 H13A 109.5
C3 C13 H13B 109.5
H13A C13 H13B 109.5
C3 C13 H13C 109.5
H13A C13 H13C 109.5
H13B C13 H13C 109.5
C4 C14 H14A 109.5
C4 C14 H14B 109.5
H14A C14 H14B 109.5
C4 C14 H14C 109.5
H14A C14 H14C 109.5
H14B C14 H14C 109.5
C5 C15 H15A 109.5
C5 C15 H15B 109.5
H15A C15 H15B 109.5
C5 C15 H15C 109.5
H15A C15 H15C 109.5
H15B C15 H15C 109.5
C6 C16 H16A 109.5
C6 C16 H16B 109.5
H16A C16 H16B 109.5
C6 C16 H16C 109.5
H16A C16 H16C 109.5
H16B C16 H16C 109.5
C7 C17 H17A 109.5
C7 C17 H17B 109.5
H17A C17 H17B 109.5
C7 C17 H17C 109.5
H17A C17 H17C 109.5
H17B C17 H17C 109.5
C8 C18 H18A 109.5
C8 C18 H18B 109.5
H18A C18 H18B 109.5
C8 C18 H18C 109.5
H18A C18 H18C 109.5
H18B C18 H18C 109.5
C9 C19 H19A 109.5
C9 C19 H19B 109.5
H19A C19 H19B 109.5
C9 C19 H19C 109.5
H19A C19 H19C 109.5
H19B C19 H19C 109.5
C10 C20 H20A 109.5
C10 C20 H20B 109.5
H20A C20 H20B 109.5
C10 C20 H20C 109.5
H20A C20 H20C 109.5
H20B C20 H20C 109.5
O1 C21 C26 118.4(2)
O1 C21 C22 121.6(3)
C26 C21 C22 119.9(3)
C23 C22 C21 117.8(3)
C23 C22 C27 120.2(2)
C21 C22 C27 122.0(3)
C24 C23 C22 123.9(2)
C24 C23 H23 118.1
C22 C23 H23 118.1
C23 C24 C25 116.7(3)
C23 C24 C28 122.2(3)
C25 C24 C28 121.0(3)
C26 C25 C24 122.2(3)
C26 C25 H25 118.9
C24 C25 H25 118.9
C25 C26 C21 119.5(2)
C25 C26 C29 121.2(2)
C21 C26 C29 119.3(2)
C22 C27 H27A 109.5
C22 C27 H27B 109.5
H27A C27 H27B 109.5
C22 C27 H27C 109.5
H27A C27 H27C 109.5
H27B C27 H27C 109.5
C24 C28 H28A 109.5
C24 C28 H28B 109.5
H28A C28 H28B 109.5
C24 C28 H28C 109.5
H28A C28 H28C 109.5
H28B C28 H28C 109.5
C26 C29 H29A 109.5
C26 C29 H29B 109.5
H29A C29 H29B 109.5
C26 C29 H29C 109.5
H29A C29 H29C 109.5
H29B C29 H29C 109.5
O2 C30 C31 118.2(2)
O2 C30 B1 121.4(2)
C31 C30 B1 120.4(2)
C30 C31 H31A 109.5
C30 C31 H31B 109.5
H31A C31 H31B 109.5
C30 C31 H31C 109.5
H31A C31 H31C 109.5
H31B C31 H31C 109.5
C46 C41 C42 113.9(2)
C46 C41 B1 119.9(2)
C42 C41 B1 126.2(2)
F42 C42 C43 115.7(3)
F42 C42 C41 119.8(2)
C43 C42 C41 124.4(3)
F43 C43 C44 120.2(3)
F43 C43 C42 120.5(3)
C44 C43 C42 119.3(3)
F44 C44 C43 121.4(4)
F44 C44 C45 119.6(4)
C43 C44 C45 119.0(3)
F45 C45 C44 120.2(3)
F45 C45 C46 119.9(4)
C44 C45 C46 119.9(3)
F46 C46 C41 119.8(2)
F46 C46 C45 116.7(3)
C41 C46 C45 123.5(3)
C52 C51 C56 113.5(2)
C52 C51 B1 120.8(2)
C56 C51 B1 125.5(2)
F52 C52 C53 115.5(2)
F52 C52 C51 120.7(2)
C53 C52 C51 123.8(2)
F53 C53 C52 120.6(2)
F53 C53 C54 119.4(2)
C52 C53 C54 120.1(2)
F54 C54 C55 121.1(2)
F54 C54 C53 120.4(2)
C55 C54 C53 118.6(2)
F55 C55 C56 121.2(2)
F55 C55 C54 119.3(2)
C56 C55 C54 119.5(2)
F56 C56 C55 116.0(2)
F56 C56 C51 119.4(2)
C55 C56 C51 124.6(2)

loop_
_geom_bond_atom_site_label_1
_geom_bond_atom_site_label_2
_geom_bond_distance
Zr1 O1 1.9814(18)
Zr1 O2 2.1640(16)
Zr1 C3 2.530(2)
Zr1 C5 2.533(2)
Zr1 C9 2.542(2)
Zr1 C8 2.557(2)
Zr1 C7 2.559(2)
Zr1 C1 2.560(2)
Zr1 C4 2.563(2)
Zr1 C2 2.564(2)
Zr1 C10 2.573(3)
Zr1 C6 2.598(3)
B1 C30 1.625(4)
B1 C51 1.639(3)
B1 C41 1.642(3)
B1 H1 1.10(2)
C1 C2 1.409(4)
C1 C5 1.421(4)
C1 C11 1.496(3)
O1 C21 1.361(3)
C2 C3 1.437(4)
C2 C12 1.497(4)
O2 C30 1.257(3)
C3 C4 1.418(4)
C3 C13 1.509(4)
C4 C5 1.412(4)
C4 C14 1.499(4)
C5 C15 1.508(4)
C6 C7 1.415(4)
C6 C10 1.415(4)
C6 C16 1.507(4)
C7 C8 1.418(4)
C7 C17 1.511(4)
C8 C9 1.416(4)
C8 C18 1.501(4)
C9 C10 1.437(4)
C9 C19 1.503(3)
C10 C20 1.500(4)
C11 H11A 0.98
C11 H11B 0.98
C11 H11C 0.98
C12 H12A 0.98
C12 H12B 0.98
C12 H12C 0.98
C13 H13A 0.98
C13 H13B 0.98
C13 H13C 0.98
C14 H14A 0.98
C14 H14B 0.98
C14 H14C 0.98
C15 H15A 0.98
C15 H15B 0.98
C15 H15C 0.98
C16 H16A 0.98
C16 H16B 0.98
C16 H16C 0.98
C17 H17A 0.98
C17 H17B 0.98
C17 H17C 0.98
C18 H18A 0.98
C18 H18B 0.98
C18 H18C 0.98
C19 H19A 0.98
C19 H19B 0.98
C19 H19C 0.98
C20 H20A 0.98
C20 H20B 0.98
C20 H20C 0.98
C21 C26 1.402(4)
C21 C22 1.408(3)
C22 C23 1.401(4)
C22 C27 1.512(4)
C23 C24 1.375(4)
C23 H23 0.95
C24 C25 1.401(4)
C24 C28 1.501(4)
C25 C26 1.388(4)
C25 H25 0.95
C26 C29 1.499(3)
C27 H27A 0.98
C27 H27B 0.98
C27 H27C 0.98
C28 H28A 0.98
C28 H28B 0.98
C28 H28C 0.98
C29 H29A 0.98
C29 H29B 0.98
C29 H29C 0.98
C30 C31 1.490(3)
C31 H31A 0.98
C31 H31B 0.98
C31 H31C 0.98
C41 C46 1.379(4)
C41 C42 1.384(4)
C42 F42 1.351(3)
C42 C43 1.383(4)
C43 F43 1.343(4)
C43 C44 1.358(5)
C44 F44 1.344(3)
C44 C45 1.379(5)
C45 F45 1.350(4)
C45 C46 1.382(4)
C46 F46 1.356(3)
C51 C52 1.387(3)
C51 C56 1.388(3)
C52 F52 1.354(3)
C52 C53 1.376(3)
C53 F53 1.352(3)
C53 C54 1.377(4)
C54 F54 1.343(3)
C54 C55 1.374(4)
C55 F55 1.352(3)
C55 C56 1.373(3)
C56 F56 1.359(3)

loop_
_geom_torsion_atom_site_label_1
_geom_torsion_atom_site_label_2
_geom_torsion_atom_site_label_3
_geom_torsion_atom_site_label_4
_geom_torsion
C5 C1 C2 C3 0.0(3)
C11 C1 C2 C3 170.7(2)
Zr1 C1 C2 C3 -65.21(17)
C5 C1 C2 C12 -166.3(2)
C11 C1 C2 C12 4.4(4)
Zr1 C1 C2 C12 128.5(3)
C5 C1 C2 Zr1 65.16(16)
C11 C1 C2 Zr1 -124.1(2)
C1 C2 C3 C4 -2.0(3)
C12 C2 C3 C4 163.7(2)
Zr1 C2 C3 C4 -68.32(17)
C1 C2 C3 C13 -168.5(2)
C12 C2 C3 C13 -2.8(4)
Zr1 C2 C3 C13 125.2(3)
C1 C2 C3 Zr1 66.27(16)
C12 C2 C3 Zr1 -128.0(3)
C2 C3 C4 C5 3.4(3)
C13 C3 C4 C5 169.8(2)
Zr1 C3 C4 C5 -64.82(17)
C2 C3 C4 C14 -172.0(2)
C13 C3 C4 C14 -5.5(4)
Zr1 C3 C4 C14 119.9(3)
C2 C3 C4 Zr1 68.18(17)
C13 C3 C4 Zr1 -125.3(2)
C3 C4 C5 C1 -3.4(3)
C14 C4 C5 C1 172.1(2)
Zr1 C4 C5 C1 -68.07(16)
C3 C4 C5 C15 -177.1(2)
C14 C4 C5 C15 -1.6(4)
Zr1 C4 C5 C15 118.2(2)
C3 C4 C5 Zr1 64.68(17)
C14 C4 C5 Zr1 -119.8(3)
C2 C1 C5 C4 2.1(3)
C11 C1 C5 C4 -168.4(2)
Zr1 C1 C5 C4 68.23(16)
C2 C1 C5 C15 175.7(2)
C11 C1 C5 C15 5.1(4)
Zr1 C1 C5 C15 -118.2(2)
C2 C1 C5 Zr1 -66.10(17)
C11 C1 C5 Zr1 123.4(2)
C10 C6 C7 C8 2.2(3)
C16 C6 C7 C8 -159.9(2)
Zr1 C6 C7 C8 67.20(17)
C10 C6 C7 C17 168.2(2)
C16 C6 C7 C17 6.1(4)
Zr1 C6 C7 C17 -126.8(2)
C10 C6 C7 Zr1 -64.97(17)
C16 C6 C7 Zr1 132.9(3)
C6 C7 C8 C9 -2.5(3)
C17 C7 C8 C9 -167.9(3)
Zr1 C7 C8 C9 65.85(17)
C6 C7 C8 C18 174.3(2)
C17 C7 C8 C18 8.9(4)
Zr1 C7 C8 C18 -117.3(3)
C6 C7 C8 Zr1 -68.37(18)
C17 C7 C8 Zr1 126.2(3)
C7 C8 C9 C10 1.8(3)
C18 C8 C9 C10 -175.1(2)
Zr1 C8 C9 C10 68.16(16)
C7 C8 C9 C19 174.8(2)
C18 C8 C9 C19 -2.1(4)
Zr1 C8 C9 C19 -118.9(2)
C7 C8 C9 Zr1 -66.32(17)
C18 C8 C9 Zr1 116.7(2)
C7 C6 C10 C9 -1.1(3)
C16 C6 C10 C9 161.0(2)
Zr1 C6 C10 C9 -65.68(16)
C7 C6 C10 C20 -170.3(2)
C16 C6 C10 C20 -8.2(4)
Zr1 C6 C10 C20 125.1(2)
C7 C6 C10 Zr1 64.60(18)
C16 C6 C10 Zr1 -133.3(2)
C8 C9 C10 C6 -0.5(3)
C19 C9 C10 C6 -173.1(2)
Zr1 C9 C10 C6 67.42(17)
C8 C9 C10 C20 168.3(2)
C19 C9 C10 C20 -4.4(4)
Zr1 C9 C10 C20 -123.8(3)
C8 C9 C10 Zr1 -67.88(16)
C19 C9 C10 Zr1 119.5(2)
O1 C21 C22 C23 -178.4(2)
C26 C21 C22 C23 1.2(4)
O1 C21 C22 C27 0.5(4)
C26 C21 C22 C27 -180.0(2)
C21 C22 C23 C24 -0.3(4)
C27 C22 C23 C24 -179.2(3)
C22 C23 C24 C25 -1.0(4)
C22 C23 C24 C28 175.1(2)
C23 C24 C25 C26 1.5(4)
C28 C24 C25 C26 -174.6(2)
C24 C25 C26 C21 -0.7(4)
C24 C25 C26 C29 176.6(2)
O1 C21 C26 C25 178.9(2)
C22 C21 C26 C25 -0.7(3)
O1 C21 C26 C29 1.5(3)
C22 C21 C26 C29 -178.1(2)
Zr1 O2 C30 C31 -39.9(7)
Zr1 O2 C30 B1 136.4(6)
C51 B1 C30 O2 -153.3(2)
C41 B1 C30 O2 82.0(3)
C51 B1 C30 C31 22.9(3)
C41 B1 C30 C31 -101.7(2)
C30 B1 C41 C46 -153.8(2)
C51 B1 C41 C46 79.5(3)
C30 B1 C41 C42 27.7(3)
C51 B1 C41 C42 -99.0(3)
C46 C41 C42 F42 -177.3(2)
B1 C41 C42 F42 1.3(4)
C46 C41 C42 C43 2.4(4)
B1 C41 C42 C43 -179.0(2)
F42 C42 C43 F43 0.4(4)
C41 C42 C43 F43 -179.4(2)
F42 C42 C43 C44 179.1(2)
C41 C42 C43 C44 -0.6(4)
F43 C43 C44 F44 -1.8(4)
C42 C43 C44 F44 179.4(2)
F43 C43 C44 C45 177.0(2)
C42 C43 C44 C45 -1.8(4)
F44 C44 C45 F45 0.8(4)
C43 C44 C45 F45 -178.0(3)
F44 C44 C45 C46 -179.0(2)
C43 C44 C45 C46 2.2(4)
C42 C41 C46 F46 177.2(2)
B1 C41 C46 F46 -1.5(3)
C42 C41 C46 C45 -2.0(4)
B1 C41 C46 C45 179.4(2)
F45 C45 C46 F46 0.8(4)
C44 C45 C46 F46 -179.4(2)
F45 C45 C46 C41 179.9(2)
C44 C45 C46 C41 -0.3(4)
C30 B1 C51 C52 104.9(2)
C41 B1 C51 C52 -128.8(2)
C30 B1 C51 C56 -80.6(3)
C41 B1 C51 C56 45.7(3)
C56 C51 C52 F52 -180.0(2)
B1 C51 C52 F52 -4.8(3)
C56 C51 C52 C53 -0.8(4)
B1 C51 C52 C53 174.4(2)
F52 C52 C53 F53 0.0(4)
C51 C52 C53 F53 -179.2(2)
F52 C52 C53 C54 179.6(2)
C51 C52 C53 C54 0.4(4)
F53 C53 C54 F54 -0.7(4)
C52 C53 C54 F54 179.6(2)
F53 C53 C54 C55 179.5(2)
C52 C53 C54 C55 -0.2(4)
F54 C54 C55 F55 0.1(4)
C53 C54 C55 F55 180.0(2)
F54 C54 C55 C56 -179.4(2)
C53 C54 C55 C56 0.4(4)
F55 C55 C56 F56 0.0(3)
C54 C55 C56 F56 179.6(2)
F55 C55 C56 C51 179.6(2)
C54 C55 C56 C51 -0.9(4)
C52 C51 C56 F56 -179.5(2)
B1 C51 C56 F56 5.6(3)
C52 C51 C56 C55 1.0(4)
B1 C51 C56 C55 -173.9(2)
